data_7111820
loop_
_publ_author_name
'Michael C. Young'
'Amber M. Johnson'
'Richard J. Hooley'

_publ_section_title
;
 Self-promoted post-synthetic modification of metal-ligand M2L3 mesocates
;
_journal_name_full Chem.Commun.
_journal_page_first 1378
_journal_paper_doi 10.1039/c3cc48444k
_journal_volume 50
_journal_year 2014
_chemical_formula_sum 'C90.21 H73.84 Cl4 Fe2 N15.97 O19.33'
_chemical_formula_weight 1944.30
_chemical_name_systematic
; 
 ? 
;
_space_group_IT_number 2
_symmetry_cell_setting triclinic
_symmetry_space_group_name_Hall '-P 1'
_symmetry_space_group_name_H-M 'P -1'
_atom_sites_solution_hydrogens geom
_atom_sites_solution_primary direct
_atom_sites_solution_secondary difmap
_audit_creation_method SHELXL-97
_cell_angle_alpha 110.010(1)
_cell_angle_beta 96.481(1)
_cell_angle_gamma 104.184(1)
_cell_formula_units_Z 2
_cell_length_a 10.9347(3)
_cell_length_b 19.6886(5)
_cell_length_c 22.3960(6)
_cell_measurement_reflns_used 9600
_cell_measurement_temperature 100(2)
_cell_measurement_theta_max 31.87
_cell_measurement_theta_min 2.18
_cell_volume 4288.8(2)
_computing_cell_refinement 'Bruker SAINT'
_computing_data_collection 'Bruker APEX2'
_computing_data_reduction 'Bruker SAINT'
_computing_molecular_graphics 'Bruker SHELXTL'
_computing_publication_material 'Bruker SHELXTL'
_computing_structure_refinement 'SHELXL-97 (Sheldrick, 2008)'
_computing_structure_solution 'SHELXS-97 (Sheldrick, 2008)'
_diffrn_ambient_temperature 100(2)
_diffrn_measured_fraction_theta_full 0.998
_diffrn_measured_fraction_theta_max 0.998
_diffrn_measurement_device_type 'Bruker APEX-II CCD'
_diffrn_measurement_method '\f and \w scans'
_diffrn_radiation_monochromator graphite
_diffrn_radiation_source 'fine-focus sealed tube'
_diffrn_radiation_type MoK\a
_diffrn_radiation_wavelength 0.71073
_diffrn_reflns_av_R_equivalents 0.0283
_diffrn_reflns_av_sigmaI/netI 0.0232
_diffrn_reflns_limit_h_max 15
_diffrn_reflns_limit_h_min -15
_diffrn_reflns_limit_k_max 27
_diffrn_reflns_limit_k_min -27
_diffrn_reflns_limit_l_max 31
_diffrn_reflns_limit_l_min -31
_diffrn_reflns_number 117348
_diffrn_reflns_theta_full 29.57
_diffrn_reflns_theta_max 29.57
_diffrn_reflns_theta_min 1.79
_exptl_absorpt_coefficient_mu 0.546
_exptl_absorpt_correction_T_max 0.9581
_exptl_absorpt_correction_T_min 0.8156
_exptl_absorpt_correction_type multi-scan
_exptl_absorpt_process_details 'Bruker SADABS'
_exptl_crystal_colour purple
_exptl_crystal_density_diffrn 1.506
_exptl_crystal_density_meas ?
_exptl_crystal_density_method 'not measured'
_exptl_crystal_description 'prism frag'
_exptl_crystal_F_000 2003
_exptl_crystal_size_max 0.39
_exptl_crystal_size_mid 0.29
_exptl_crystal_size_min 0.08
_refine_diff_density_max 0.998
_refine_diff_density_min -0.416
_refine_diff_density_rms 0.061
_refine_ls_extinction_method none
_refine_ls_goodness_of_fit_ref 1.021
_refine_ls_hydrogen_treatment mixed
_refine_ls_matrix_type full
_refine_ls_number_parameters 1403
_refine_ls_number_reflns 23999
_refine_ls_number_restraints 648
_refine_ls_restrained_S_all 1.012
_refine_ls_R_factor_all 0.0465
_refine_ls_R_factor_gt 0.0366
_refine_ls_shift/su_max 0.003
_refine_ls_shift/su_mean 0.000
_refine_ls_structure_factor_coef Fsqd
_refine_ls_weighting_details 'calc w=1/[\s^2^(Fo^2^)+(0.0467P)^2^+2.9291P] where P=(Fo^2^+2Fc^2^)/3'
_refine_ls_weighting_scheme calc
_refine_ls_wR_factor_gt 0.0918
_refine_ls_wR_factor_ref 0.0976
_reflns_number_gt 20198
_reflns_number_total 23999
_reflns_threshold_expression >2sigma(I)
_cod_data_source_file c3cc48444k.txt
_cod_data_source_block rhl28_0m
_cod_depositor_comments
;
The following automatic conversions were performed:

'_exptl_crystal_density_meas' value 'not measured' was changed to '?'
- the value is perceived as not measured.

Automatic conversion script
Id: cif_fix_values 3008 2015-01-20 13:52:24Z robertas 
;
_cod_original_sg_symbol_H-M P-1
_cod_database_code 7111820

loop_
_symmetry_equiv_pos_as_xyz
'x, y, z'
'-x, -y, -z'

loop_
_atom_site_label
_atom_site_type_symbol
_atom_site_fract_x
_atom_site_fract_y
_atom_site_fract_z
_atom_site_U_iso_or_equiv
_atom_site_adp_type
_atom_site_occupancy
_atom_site_symmetry_multiplicity
_atom_site_calc_flag
_atom_site_refinement_flags
_atom_site_disorder_assembly
_atom_site_disorder_group
C1T C 0.9358(5) 0.0117(4) 0.4503(2) 0.0472(12) Uani 0.427(5) 1 d PDU . 1
H1T H 0.8904 0.0192 0.4156 0.057 Uiso 0.427(5) 1 calc PR . 1
C2T C 0.9776(5) 0.0690(3) 0.5110(2) 0.0526(13) Uani 0.427(5) 1 d PDU . 1
H2T H 0.9629 0.1166 0.5186 0.063 Uiso 0.427(5) 1 calc PR . 1
C3T C 1.0409(10) 0.0560(6) 0.5603(4) 0.0602(13) Uani 0.427(5) 1 d PDU . 1
H3T H 1.0691 0.0948 0.6027 0.072 Uiso 0.427(5) 1 calc PR . 1
N1U N 0.9481(16) -0.0635(9) 0.4276(6) 0.0602(13) Uani 0.243(4) 1 d PDU A -2
C2U C 0.9884(10) -0.0271(7) 0.4803(5) 0.052(3) Uani 0.243(4) 1 d PDU A -2
C3U C 1.0488(11) 0.0236(7) 0.5447(5) 0.045(3) Uani 0.243(4) 1 d PDU A -2
H3D H 1.0986 -0.0003 0.5657 0.067 Uiso 0.243(4) 1 calc PR A -2
H3E H 0.9829 0.0364 0.5689 0.067 Uiso 0.243(4) 1 calc PR A -2
H3F H 1.1068 0.0699 0.5441 0.067 Uiso 0.243(4) 1 calc PR A -2
N1S N 1.0963(3) 0.38421(16) 1.00844(14) 0.0733(8) Uani 0.903(4) 1 d PU . .
C2S C 0.9958(2) 0.38602(12) 0.99419(10) 0.0394(5) Uani 0.903(4) 1 d PU . .
C3S C 0.8643(3) 0.38253(17) 0.97204(13) 0.0595(7) Uani 0.903(4) 1 d PU . .
H3G H 0.8563 0.3899 0.9308 0.089 Uiso 0.903(4) 1 calc PR . .
H3H H 0.8414 0.4225 1.0047 0.089 Uiso 0.903(4) 1 calc PR . .
H3I H 0.8060 0.3329 0.9656 0.089 Uiso 0.903(4) 1 calc PR . .
N4S N 0.3584(2) 0.29433(11) 1.00027(8) 0.0439(5) Uani 0.890(3) 1 d PU . .
C5S C 0.2597(2) 0.26627(11) 0.96458(9) 0.0365(5) Uani 0.890(3) 1 d PU . .
C6S C 0.1363(2) 0.22994(14) 0.91844(11) 0.0492(7) Uani 0.890(3) 1 d PU . .
H6D H 0.1186 0.2643 0.8980 0.074 Uiso 0.890(3) 1 calc PR . .
H6E H 0.0678 0.2179 0.9413 0.074 Uiso 0.890(3) 1 calc PR . .
H6F H 0.1390 0.1831 0.8849 0.074 Uiso 0.890(3) 1 calc PR . .
N7S N 0.8469(3) 0.16183(13) 0.61166(17) 0.0969(11) Uani 0.955(4) 1 d PU . .
C8S C 0.8778(2) 0.22453(12) 0.63684(11) 0.0446(6) Uani 0.955(4) 1 d PU . .
C9S C 0.9134(2) 0.30502(12) 0.67055(11) 0.0484(6) Uani 0.955(4) 1 d PU . .
H9A H 0.8846 0.3278 0.6411 0.073 Uiso 0.955(4) 1 calc PR . .
H9B H 1.0074 0.3255 0.6857 0.073 Uiso 0.955(4) 1 calc PR . .
H9C H 0.8724 0.3169 0.7080 0.073 Uiso 0.955(4) 1 calc PR . .
N10S N 0.2823(2) 0.13167(13) 1.05020(11) 0.0590(6) Uani 0.974(4) 1 d PDU . .
C11S C 0.3412(2) 0.12975(13) 1.01202(11) 0.0463(5) Uani 0.974(4) 1 d PDU . .
C12S C 0.4181(2) 0.12733(16) 0.96299(13) 0.0603(7) Uani 0.974(4) 1 d PDU . .
H12A H 0.4759 0.1783 0.9731 0.090 Uiso 0.974(4) 1 calc PR . .
H12B H 0.3608 0.1091 0.9201 0.090 Uiso 0.974(4) 1 calc PR . .
H12C H 0.4695 0.0929 0.9627 0.090 Uiso 0.974(4) 1 calc PR . .
O4T O 0.1606(5) 0.2062(3) 0.6911(3) 0.0341(16) Uani 0.224(4) 1 d PD . .
H3W H 0.205(3) 0.1859(17) 0.7092(16) 0.041 Uiso 0.224(4) 1 d PD . .
H4W H 0.127(5) 0.172(2) 0.6530(12) 0.041 Uiso 0.224(4) 1 d PD . .
O4U O 0.5966(13) 0.2553(7) 0.9172(8) 0.060(5) Uani 0.107(5) 1 d PD . .
H1W H 0.654(2) 0.249(3) 0.942(3) 0.071 Uiso 0.107(5) 1 d PD . .
H2W H 0.539(5) 0.2121(19) 0.900(5) 0.071 Uiso 0.107(5) 1 d PD . .
Fe1 Fe 0.466137(18) 0.486577(10) 0.214646(8) 0.01381(4) Uani 1 1 d . . .
Fe2 Fe 0.716290(17) 0.946257(10) 0.740693(8) 0.01307(4) Uani 1 1 d . B .
N1A N 0.29701(11) 0.40509(6) 0.17390(5) 0.0156(2) Uani 1 1 d . . .
C2A C 0.19240(13) 0.42876(7) 0.18784(6) 0.0167(2) Uani 1 1 d . . .
C3A C 0.06650(13) 0.38164(8) 0.16555(7) 0.0202(3) Uani 1 1 d . . .
H3A H -0.0035 0.4007 0.1760 0.024 Uiso 1 1 calc R . .
C4A C 0.04483(14) 0.30536(8) 0.12728(7) 0.0219(3) Uani 1 1 d . . .
H4A H -0.0404 0.2711 0.1114 0.026 Uiso 1 1 calc R . .
C5A C 0.14977(14) 0.28060(7) 0.11296(7) 0.0210(3) Uani 1 1 d . . .
H5A H 0.1372 0.2289 0.0868 0.025 Uiso 1 1 calc R . .
C6A C 0.27393(13) 0.33156(7) 0.13690(6) 0.0182(3) Uani 1 1 d . . .
H6A H 0.3450 0.3136 0.1266 0.022 Uiso 1 1 calc R . .
C7A C 0.22625(13) 0.50914(7) 0.22738(6) 0.0181(3) Uani 1 1 d . . .
H7A H 0.1620 0.5332 0.2385 0.022 Uiso 1 1 calc R . .
N8A N 0.34756(11) 0.54629(6) 0.24668(5) 0.0161(2) Uani 1 1 d . . .
C9A C 0.37855(13) 0.62766(7) 0.27800(6) 0.0173(3) Uani 1 1 d . . .
C10A C 0.39680(13) 0.66365(7) 0.34481(6) 0.0166(2) Uani 1 1 d . . .
H10A H 0.3908 0.6348 0.3714 0.020 Uiso 1 1 calc R . .
C11A C 0.42433(13) 0.74306(7) 0.37339(6) 0.0167(2) Uani 1 1 d . . .
C12A C 0.42212(13) 0.77461(7) 0.44459(6) 0.0185(3) Uani 1 1 d . . .
O12A O 0.35232(12) 0.73242(6) 0.46450(5) 0.0289(2) Uani 1 1 d . . .
C13A C 0.50156(13) 0.85287(7) 0.49277(6) 0.0166(2) Uani 1 1 d . . .
C14A C 0.49605(12) 0.86412(7) 0.55782(6) 0.0164(2) Uani 1 1 d . . .
H14A H 0.4386 0.8261 0.5671 0.020 Uiso 1 1 calc R . .
C15A C 0.57333(12) 0.92988(7) 0.60867(6) 0.0159(2) Uani 1 1 d . . .
C16A C 0.65708(13) 0.98636(7) 0.59562(6) 0.0181(3) Uani 1 1 d . . .
H16A H 0.7120 1.0309 0.6302 0.022 Uiso 1 1 calc R . .
C17A C 0.65915(14) 0.97667(7) 0.53184(7) 0.0197(3) Uani 1 1 d . . .
H17A H 0.7137 1.0163 0.5232 0.024 Uiso 1 1 calc R . .
C18A C 0.58369(13) 0.91048(7) 0.47925(6) 0.0182(3) Uani 1 1 d . . .
C19A C 0.59766(15) 0.90757(8) 0.41244(7) 0.0241(3) Uani 1 1 d . . .
H19A H 0.6594 0.8793 0.3979 0.029 Uiso 1 1 calc R . .
H19B H 0.6348 0.9600 0.4151 0.029 Uiso 1 1 calc R . .
C20A C 0.47109(15) 0.87029(7) 0.36163(7) 0.0233(3) Uani 1 1 d . . .
H20A H 0.4006 0.8851 0.3818 0.028 Uiso 1 1 calc R . .
H20B H 0.4783 0.8889 0.3259 0.028 Uiso 1 1 calc R . .
C21A C 0.43777(13) 0.78545(7) 0.33406(6) 0.0189(3) Uani 1 1 d . . .
C22A C 0.41765(15) 0.74745(8) 0.26683(7) 0.0230(3) Uani 1 1 d . . .
H22A H 0.4266 0.7759 0.2400 0.028 Uiso 1 1 calc R . .
C23A C 0.38497(15) 0.66914(8) 0.23847(7) 0.0221(3) Uani 1 1 d . . .
H23A H 0.3671 0.6440 0.1925 0.027 Uiso 1 1 calc R . .
N24A N 0.57211(11) 0.93865(6) 0.67500(5) 0.0155(2) Uani 1 1 d . . .
C25A C 0.46827(13) 0.94466(7) 0.69581(7) 0.0182(3) Uani 1 1 d . . .
H25A H 0.3972 0.9487 0.6701 0.022 Uiso 1 1 calc R . .
C26A C 0.46578(13) 0.94497(7) 0.76033(6) 0.0174(3) Uani 1 1 d . . .
N27A N 0.57944(10) 0.94194(6) 0.79056(5) 0.0155(2) Uani 1 1 d . . .
C28A C 0.58242(13) 0.93189(7) 0.84690(6) 0.0193(3) Uani 1 1 d . . .
H28A H 0.6606 0.9301 0.8687 0.023 Uiso 1 1 calc R . .
C29A C 0.47478(14) 0.92402(8) 0.87453(7) 0.0244(3) Uani 1 1 d . . .
H29A H 0.4793 0.9155 0.9139 0.029 Uiso 1 1 calc R . .
C30A C 0.36064(14) 0.92862(9) 0.84441(8) 0.0259(3) Uani 1 1 d . . .
H30A H 0.2867 0.9240 0.8630 0.031 Uiso 1 1 calc R . .
C31A C 0.35685(13) 0.94010(8) 0.78666(7) 0.0223(3) Uani 1 1 d . . .
H31A H 0.2807 0.9446 0.7654 0.027 Uiso 1 1 calc R . .
N1B N 0.56333(11) 0.41523(6) 0.17988(5) 0.0165(2) Uani 1 1 d . . .
C2B C 0.57677(13) 0.37160(7) 0.21489(6) 0.0173(3) Uani 1 1 d . . .
C3B C 0.63137(14) 0.31339(8) 0.19546(7) 0.0221(3) Uani 1 1 d . . .
H3B H 0.6388 0.2841 0.2210 0.027 Uiso 1 1 calc R . .
C4B C 0.67519(14) 0.29858(9) 0.13788(7) 0.0259(3) Uani 1 1 d . . .
H4B H 0.7115 0.2583 0.1228 0.031 Uiso 1 1 calc R . .
C5B C 0.66509(15) 0.34329(9) 0.10315(7) 0.0266(3) Uani 1 1 d . . .
H5B H 0.6959 0.3347 0.0640 0.032 Uiso 1 1 calc R . .
C6B C 0.60936(14) 0.40144(8) 0.12555(7) 0.0222(3) Uani 1 1 d . . .
H6B H 0.6040 0.4323 0.1013 0.027 Uiso 1 1 calc R . .
C7B C 0.52778(13) 0.39348(7) 0.27388(6) 0.0171(2) Uani 1 1 d . . .
H7B H 0.5308 0.3682 0.3031 0.021 Uiso 1 1 calc R . .
N8B N 0.47982(10) 0.44919(6) 0.28456(5) 0.0139(2) Uani 1 1 d . . .
C9B C 0.42597(12) 0.46971(7) 0.34146(6) 0.0143(2) Uani 1 1 d . . .
C10B C 0.49748(12) 0.52960(7) 0.39812(6) 0.0143(2) Uani 1 1 d . . .
H10B H 0.5828 0.5573 0.3994 0.017 Uiso 1 1 calc R . .
C11B C 0.44519(12) 0.54987(7) 0.45363(6) 0.0139(2) Uani 1 1 d . . .
C12B C 0.53778(12) 0.61400(7) 0.51184(6) 0.0149(2) Uani 1 1 d . . .
O12B O 0.65290(9) 0.62669(6) 0.51141(5) 0.0239(2) Uani 1 1 d . . .
C13B C 0.50069(12) 0.66549(7) 0.56946(6) 0.0135(2) Uani 1 1 d . . .
C14B C 0.60716(12) 0.72278(7) 0.61571(6) 0.0147(2) Uani 1 1 d . . .
H14B H 0.6922 0.7245 0.6095 0.018 Uiso 1 1 calc R . .
C15B C 0.58935(12) 0.77663(7) 0.67008(6) 0.0141(2) Uani 1 1 d . . .
C16B C 0.46495(12) 0.77264(7) 0.68089(6) 0.0158(2) Uani 1 1 d . . .
H16B H 0.4524 0.8081 0.7190 0.019 Uiso 1 1 calc R . .
C17B C 0.36063(12) 0.71677(7) 0.63570(6) 0.0159(2) Uani 1 1 d . . .
H17B H 0.2763 0.7146 0.6433 0.019 Uiso 1 1 calc R . .
C18B C 0.37497(12) 0.66306(7) 0.57891(6) 0.0141(2) Uani 1 1 d . . .
C19B C 0.25212(12) 0.60658(7) 0.53354(6) 0.0170(2) Uani 1 1 d . . .
H19C H 0.2339 0.6206 0.4958 0.020 Uiso 1 1 calc R . .
H19D H 0.1800 0.6096 0.5564 0.020 Uiso 1 1 calc R . .
C20B C 0.25625(13) 0.52494(7) 0.50874(6) 0.0181(3) Uani 1 1 d . . .
H20C H 0.3045 0.5163 0.5442 0.022 Uiso 1 1 calc R . .
H20D H 0.1671 0.4899 0.4958 0.022 Uiso 1 1 calc R . .
C21B C 0.31967(12) 0.50804(7) 0.45167(6) 0.0156(2) Uani 1 1 d . . .
C22B C 0.24977(13) 0.44771(8) 0.39350(7) 0.0199(3) Uani 1 1 d . . .
H22B H 0.1646 0.4193 0.3917 0.024 Uiso 1 1 calc R . .
C23B C 0.30114(13) 0.42837(7) 0.33858(6) 0.0185(3) Uani 1 1 d . . .
H23B H 0.2519 0.3875 0.2995 0.022 Uiso 1 1 calc R . .
N24B N 0.69496(10) 0.83767(6) 0.71676(5) 0.0138(2) Uani 1 1 d . . .
C25B C 0.78561(12) 0.82199(7) 0.74668(6) 0.0165(2) Uani 1 1 d . . .
H25B H 0.7914 0.7719 0.7343 0.020 Uiso 1 1 calc R . .
C26B C 0.87823(12) 0.88565(7) 0.80043(6) 0.0158(2) Uani 1 1 d . . .
N27B N 0.85147(10) 0.95241(6) 0.81063(5) 0.0149(2) Uani 1 1 d . . .
C28B C 0.91914(13) 1.01290(7) 0.86429(6) 0.0185(3) Uani 1 1 d . . .
H28B H 0.9013 1.0597 0.8720 0.022 Uiso 1 1 calc R . .
C29B C 1.01458(13) 1.00975(8) 0.90911(7) 0.0212(3) Uani 1 1 d . . .
H29B H 1.0589 1.0533 0.9473 0.025 Uiso 1 1 calc R . .
C30B C 1.04425(13) 0.94266(8) 0.89752(7) 0.0210(3) Uani 1 1 d . . .
H30B H 1.1105 0.9399 0.9271 0.025 Uiso 1 1 calc R . .
C31B C 0.97557(13) 0.87925(8) 0.84190(7) 0.0189(3) Uani 1 1 d . . .
H31B H 0.9948 0.8327 0.8325 0.023 Uiso 1 1 calc R . .
N1C N 0.46458(12) 0.52231(6) 0.14253(5) 0.0191(2) Uani 1 1 d . . .
C2C C 0.55748(15) 0.58876(8) 0.15555(7) 0.0239(3) Uani 1 1 d . . .
C3C C 0.56363(18) 0.62665(9) 0.11363(8) 0.0350(4) Uani 1 1 d . . .
H3C H 0.6293 0.6732 0.1242 0.042 Uiso 1 1 calc R . .
C4C C 0.47164(19) 0.59512(10) 0.05567(8) 0.0385(4) Uani 1 1 d . . .
H4C H 0.4726 0.6203 0.0262 0.046 Uiso 1 1 calc R . .
C5C C 0.37852(18) 0.52664(10) 0.04137(7) 0.0332(4) Uani 1 1 d . . .
H5C H 0.3160 0.5036 0.0015 0.040 Uiso 1 1 calc R . .
C6C C 0.37745(15) 0.49199(8) 0.08583(7) 0.0239(3) Uani 1 1 d . . .
H6C H 0.3129 0.4452 0.0759 0.029 Uiso 1 1 calc R . .
C7C C 0.64544(15) 0.61628(8) 0.21836(7) 0.0233(3) Uani 1 1 d . . .
H7C H 0.7152 0.6619 0.2334 0.028 Uiso 1 1 calc R . .
N8C N 0.62343(11) 0.57533(6) 0.25231(5) 0.0169(2) Uani 1 1 d . . .
C9C C 0.71070(12) 0.59903(7) 0.31372(6) 0.0159(2) Uani 1 1 d . . .
C10C C 0.72478(13) 0.66738(7) 0.36365(6) 0.0185(3) Uani 1 1 d . . .
H10C H 0.6795 0.7004 0.3565 0.022 Uiso 1 1 calc R . .
C11C C 0.80525(13) 0.68884(8) 0.42501(6) 0.0185(3) Uani 1 1 d . B .
C12C C 0.79738(18) 0.75985(10) 0.47637(8) 0.0391(4) Uani 1 1 d U . .
O12C O 0.7151(4) 0.7863(3) 0.4621(2) 0.0318(13) Uani 0.3715(2) 1 d PU B 1
O12E O 0.6811(5) 0.7687(3) 0.4704(3) 0.0398(16) Uani 0.3170(5) 1 d PU B 2
O12F O 0.7518(6) 0.8034(3) 0.4528(3) 0.0366(14) Uani 0.3115(6) 1 d PU B 3
C13C C 0.88030(13) 0.80195(8) 0.54444(6) 0.0197(3) Uani 1 1 d . B .
C14C C 0.83140(13) 0.85494(8) 0.58654(7) 0.0202(3) Uani 1 1 d . . .
H14C H 0.7486 0.8582 0.5722 0.024 Uiso 1 1 calc R B .
C15C C 0.90221(12) 0.90250(7) 0.64859(6) 0.0162(2) Uani 1 1 d . B .
C16C C 1.02220(13) 0.89697(8) 0.67050(7) 0.0209(3) Uani 1 1 d . . .
H16C H 1.0713 0.9294 0.7130 0.025 Uiso 1 1 calc R B .
C17C C 1.06919(13) 0.84359(8) 0.62955(7) 0.0208(3) Uani 1 1 d . B .
H17C H 1.1504 0.8393 0.6450 0.025 Uiso 1 1 calc R . .
C18C C 1.00098(13) 0.79586(7) 0.56625(6) 0.0172(2) Uani 1 1 d . . .
C19C C 1.05798(13) 0.73837(8) 0.52571(6) 0.0185(3) Uani 1 1 d . B .
H19E H 1.1367 0.7390 0.5528 0.022 Uiso 1 1 calc R . .
H19F H 1.0834 0.7523 0.4894 0.022 Uiso 1 1 calc R . .
C20C C 0.96208(13) 0.65843(7) 0.49820(6) 0.0176(3) Uani 1 1 d . . .
H20E H 1.0107 0.6211 0.4917 0.021 Uiso 1 1 calc R B .
H20F H 0.9093 0.6529 0.5303 0.021 Uiso 1 1 calc R . .
C21C C 0.87373(12) 0.64053(7) 0.43474(6) 0.0155(2) Uani 1 1 d . B .
C22C C 0.85959(12) 0.57238(7) 0.38293(6) 0.0170(2) Uani 1 1 d . . .
H22C H 0.9070 0.5399 0.3891 0.020 Uiso 1 1 calc R B .
C23C C 0.77889(12) 0.55073(7) 0.32307(6) 0.0168(2) Uani 1 1 d . B .
H23C H 0.7700 0.5038 0.2889 0.020 Uiso 1 1 calc R . .
N24C N 0.85480(10) 0.95935(6) 0.69102(5) 0.0156(2) Uani 1 1 d . . .
C25C C 0.92264(13) 1.02907(8) 0.70731(6) 0.0197(3) Uani 1 1 d . B .
H25C H 0.9992 1.0421 0.6921 0.024 Uiso 1 1 calc R . .
C26C C 0.87596(14) 1.08671(7) 0.75015(6) 0.0196(3) Uani 1 1 d . . .
N27C N 0.76795(11) 1.05742(6) 0.76912(5) 0.0164(2) Uani 1 1 d . B .
C28C C 0.71400(14) 1.10568(7) 0.80658(7) 0.0201(3) Uani 1 1 d . . .
H28C H 0.6384 1.0858 0.8199 0.024 Uiso 1 1 calc R B .
C29C C 0.76506(16) 1.18397(8) 0.82665(7) 0.0258(3) Uani 1 1 d . B .
H29C H 0.7248 1.2167 0.8534 0.031 Uiso 1 1 calc R . .
C30C C 0.87432(18) 1.21370(8) 0.80749(8) 0.0307(4) Uani 1 1 d . . .
H30C H 0.9099 1.2670 0.8206 0.037 Uiso 1 1 calc R B .
C31C C 0.93188(17) 1.16420(8) 0.76845(8) 0.0282(3) Uani 1 1 d . B .
H31C H 1.0076 1.1831 0.7547 0.034 Uiso 1 1 calc R . .
Cl1 Cl 0.93239(3) 0.302451(17) 0.288380(15) 0.01761(6) Uani 1 1 d U . .
O1 O 0.91116(12) 0.36586(6) 0.27541(6) 0.0340(3) Uani 1 1 d U . .
O2 O 0.95123(11) 0.32053(7) 0.35743(5) 0.0309(3) Uani 1 1 d U . .
O3 O 1.04552(10) 0.28769(6) 0.26642(6) 0.0286(2) Uani 1 1 d U . .
O4 O 0.82162(10) 0.23591(6) 0.25488(5) 0.0267(2) Uani 1 1 d U . .
Cl2 Cl 0.78051(4) 0.14891(2) 0.993626(17) 0.02180(9) Uani 0.9542(12) 1 d PDU C 4
O5 O 0.75998(15) 0.21821(7) 0.99299(7) 0.0420(3) Uani 0.9542(12) 1 d PDU C 4
O6 O 0.91246(13) 0.15139(10) 0.99096(8) 0.0436(4) Uani 0.9542(12) 1 d PDU C 4
O7 O 0.75641(14) 0.14237(8) 1.05345(6) 0.0389(3) Uani 0.9542(12) 1 d PDU C 4
O8 O 0.69712(14) 0.08553(8) 0.93868(7) 0.0438(4) Uani 0.9542(12) 1 d PDU C 4
Cl2D Cl 0.7627(9) 0.1145(6) 0.9928(5) 0.041(2) Uani 0.0458(12) 1 d PDU C 5
O5D O 0.726(3) 0.1646(14) 1.0471(10) 0.0389(3) Uani 0.0458(12) 1 d PDU C 5
O6D O 0.9016(16) 0.144(2) 1.0035(18) 0.0436(4) Uani 0.0458(12) 1 d PDU C 5
O7D O 0.726(3) 0.0410(10) 0.9932(16) 0.077(8) Uani 0.0458(12) 1 d PDU C 5
O8D O 0.713(3) 0.1174(15) 0.9324(9) 0.0438(4) Uani 0.0458(12) 1 d PDU C 5
Cl3 Cl 0.07647(10) 0.43430(6) 0.84041(6) 0.0216(2) Uani 0.559(3) 1 d PDU D 4
O9 O 0.0811(4) 0.4692(2) 0.79306(17) 0.0312(8) Uani 0.559(3) 1 d PDU D 4
O10 O 0.1793(4) 0.4800(3) 0.89554(18) 0.0638(13) Uani 0.559(3) 1 d PDU D 4
O11 O 0.1024(4) 0.3620(2) 0.8133(2) 0.0562(12) Uani 0.559(3) 1 d PDU D 4
O12 O -0.0522(3) 0.4159(2) 0.8490(2) 0.0441(9) Uani 0.559(3) 1 d PDU D 4
Cl3D Cl 0.0724(2) 0.43948(13) 0.84871(12) 0.0475(6) Uani 0.441(3) 1 d PDU D 5
O9D O 0.0975(7) 0.4697(3) 0.8006(3) 0.0492(16) Uani 0.441(3) 1 d PDU D 5
O10D O 0.1472(6) 0.4925(4) 0.9106(2) 0.0696(19) Uani 0.441(3) 1 d PDU D 5
O11D O 0.0963(7) 0.3692(3) 0.8336(4) 0.076(2) Uani 0.441(3) 1 d PDU D 5
O12D O -0.0552(5) 0.4331(4) 0.8590(3) 0.0634(16) Uani 0.441(3) 1 d PDU D 5
Cl4 Cl 0.28821(13) 0.11361(8) 0.76910(7) 0.0266(3) Uani 0.511(3) 1 d PDU E 4
O13 O 0.2032(4) 0.0803(3) 0.8033(2) 0.0336(10) Uani 0.511(3) 1 d PDU E 4
O14 O 0.2641(4) 0.0597(3) 0.7051(2) 0.0555(14) Uani 0.511(3) 1 d PDU E 4
O15 O 0.4177(4) 0.1359(3) 0.8036(3) 0.0759(14) Uani 0.511(3) 1 d PDU E 4
O16 O 0.2564(5) 0.1764(3) 0.7620(3) 0.0674(12) Uani 0.511(3) 1 d PDU E 4
Cl4D Cl 0.29700(17) 0.11249(9) 0.77998(10) 0.0387(4) Uani 0.489(3) 1 d PDU E 5
O13D O 0.2096(5) 0.0737(3) 0.8095(3) 0.0439(13) Uani 0.489(3) 1 d PDU E 5
O14D O 0.2873(7) 0.0641(3) 0.7146(3) 0.0672(17) Uani 0.489(3) 1 d PDU E 5
O15D O 0.4275(4) 0.1254(3) 0.8092(3) 0.0655(17) Uani 0.489(3) 1 d PDU E 5
O16D O 0.2759(5) 0.1831(2) 0.7876(3) 0.0666(16) Uani 0.489(3) 1 d PDU E 5

loop_
_atom_site_aniso_label
_atom_site_aniso_U_11
_atom_site_aniso_U_22
_atom_site_aniso_U_33
_atom_site_aniso_U_23
_atom_site_aniso_U_13
_atom_site_aniso_U_12
C1T 0.039(2) 0.074(3) 0.052(2) 0.044(2) 0.0232(18) 0.020(2)
C2T 0.069(3) 0.055(3) 0.063(3) 0.043(2) 0.045(2) 0.027(2)
C3T 0.053(2) 0.069(3) 0.051(3) 0.015(2) 0.021(2) 0.013(2)
N1U 0.053(2) 0.069(3) 0.051(3) 0.015(2) 0.021(2) 0.013(2)
C2U 0.037(5) 0.067(7) 0.051(5) 0.015(4) 0.012(4) 0.023(5)
C3U 0.041(5) 0.053(6) 0.050(5) 0.022(5) 0.024(4) 0.020(5)
N1S 0.0552(14) 0.0752(17) 0.0747(17) 0.0294(13) -0.0060(12) 0.0023(12)
C2S 0.0384(11) 0.0474(11) 0.0342(10) 0.0210(8) 0.0072(8) 0.0088(9)
C3S 0.0577(14) 0.0888(18) 0.0596(14) 0.0462(13) 0.0308(11) 0.0363(13)
N4S 0.0538(11) 0.0429(10) 0.0271(8) 0.0153(7) 0.0033(8) 0.0006(8)
C5S 0.0483(12) 0.0337(9) 0.0211(8) 0.0088(7) 0.0102(8) 0.0030(8)
C6S 0.0430(12) 0.0501(13) 0.0328(11) -0.0022(9) 0.0076(9) 0.0031(10)
N7S 0.094(2) 0.0341(11) 0.139(3) 0.0215(14) 0.0224(19) -0.0038(12)
C8S 0.0428(11) 0.0372(10) 0.0442(11) 0.0194(8) 0.0021(9) -0.0064(8)
C9S 0.0360(11) 0.0426(11) 0.0420(11) -0.0002(9) 0.0115(9) -0.0082(9)
N10S 0.0590(12) 0.0780(13) 0.0644(12) 0.0415(10) 0.0157(9) 0.0415(10)
C11S 0.0357(10) 0.0524(12) 0.0481(11) 0.0164(9) -0.0047(9) 0.0193(9)
C12S 0.0529(14) 0.0636(15) 0.0549(14) 0.0078(11) 0.0073(11) 0.0248(11)
O4T 0.037(3) 0.030(3) 0.038(3) 0.017(2) 0.008(2) 0.010(2)
O4U 0.055(9) 0.052(9) 0.069(11) 0.019(7) 0.012(7) 0.017(7)
Fe1 0.01608(8) 0.01164(7) 0.00996(7) 0.00150(6) -0.00208(6) 0.00373(6)
Fe2 0.01258(8) 0.01072(7) 0.01210(8) 0.00015(6) -0.00064(6) 0.00453(6)
N1A 0.0182(5) 0.0129(4) 0.0118(4) 0.0021(4) -0.0019(4) 0.0040(4)
C2A 0.0194(6) 0.0150(5) 0.0133(5) 0.0035(4) -0.0008(4) 0.0055(4)
C3A 0.0192(6) 0.0189(6) 0.0179(6) 0.0034(5) 0.0014(5) 0.0043(5)
C4A 0.0202(6) 0.0187(6) 0.0180(6) 0.0026(5) -0.0005(5) -0.0008(5)
C5A 0.0254(7) 0.0134(5) 0.0160(6) 0.0004(5) -0.0007(5) 0.0016(5)
C6A 0.0212(6) 0.0151(5) 0.0141(5) 0.0017(4) -0.0003(5) 0.0055(5)
C7A 0.0207(6) 0.0144(5) 0.0157(6) 0.0019(4) -0.0009(5) 0.0072(5)
N8A 0.0212(5) 0.0116(4) 0.0118(4) 0.0016(4) -0.0026(4) 0.0058(4)
C9A 0.0197(6) 0.0124(5) 0.0161(6) 0.0025(4) -0.0030(5) 0.0058(4)
C10A 0.0189(6) 0.0122(5) 0.0159(5) 0.0041(4) -0.0031(4) 0.0049(4)
C11A 0.0189(6) 0.0128(5) 0.0145(5) 0.0023(4) -0.0026(4) 0.0049(4)
C12A 0.0219(6) 0.0127(5) 0.0166(6) 0.0025(4) -0.0016(5) 0.0047(5)
O12A 0.0387(6) 0.0175(5) 0.0195(5) 0.0026(4) 0.0041(4) -0.0032(4)
C13A 0.0187(6) 0.0111(5) 0.0161(5) 0.0020(4) -0.0021(5) 0.0053(4)
C14A 0.0164(6) 0.0127(5) 0.0170(6) 0.0029(4) -0.0008(4) 0.0050(4)
C15A 0.0178(6) 0.0134(5) 0.0147(5) 0.0025(4) -0.0014(4) 0.0082(4)
C16A 0.0215(6) 0.0105(5) 0.0177(6) 0.0016(4) -0.0027(5) 0.0054(4)
C17A 0.0233(6) 0.0116(5) 0.0201(6) 0.0042(5) -0.0002(5) 0.0033(5)
C18A 0.0223(6) 0.0126(5) 0.0170(6) 0.0035(4) -0.0003(5) 0.0060(5)
C19A 0.0325(8) 0.0143(6) 0.0188(6) 0.0049(5) 0.0003(5) 0.0003(5)
C20A 0.0362(8) 0.0122(5) 0.0189(6) 0.0056(5) -0.0021(5) 0.0070(5)
C21A 0.0233(6) 0.0131(5) 0.0177(6) 0.0043(4) -0.0022(5) 0.0064(5)
C22A 0.0338(7) 0.0166(6) 0.0170(6) 0.0069(5) -0.0024(5) 0.0080(5)
C23A 0.0312(7) 0.0169(6) 0.0143(6) 0.0034(5) -0.0034(5) 0.0080(5)
N24A 0.0168(5) 0.0106(4) 0.0153(5) 0.0012(4) -0.0011(4) 0.0052(4)
C25A 0.0164(6) 0.0151(5) 0.0188(6) 0.0020(4) -0.0020(5) 0.0066(4)
C26A 0.0158(6) 0.0132(5) 0.0186(6) 0.0012(4) 0.0005(5) 0.0052(4)
N27A 0.0150(5) 0.0117(4) 0.0149(5) -0.0003(4) 0.0006(4) 0.0046(4)
C28A 0.0181(6) 0.0186(6) 0.0166(6) 0.0021(5) 0.0012(5) 0.0054(5)
C29A 0.0226(7) 0.0257(7) 0.0206(6) 0.0053(5) 0.0048(5) 0.0053(5)
C30A 0.0178(6) 0.0280(7) 0.0276(7) 0.0053(6) 0.0073(5) 0.0062(5)
C31A 0.0151(6) 0.0212(6) 0.0243(7) 0.0017(5) 0.0013(5) 0.0063(5)
N1B 0.0154(5) 0.0162(5) 0.0133(5) 0.0015(4) -0.0006(4) 0.0045(4)
C2B 0.0161(6) 0.0164(5) 0.0160(6) 0.0030(4) -0.0001(4) 0.0055(4)
C3B 0.0213(6) 0.0205(6) 0.0231(6) 0.0053(5) 0.0020(5) 0.0097(5)
C4B 0.0230(7) 0.0251(7) 0.0257(7) 0.0017(5) 0.0047(5) 0.0121(5)
C5B 0.0267(7) 0.0294(7) 0.0194(6) 0.0020(5) 0.0072(5) 0.0109(6)
C6B 0.0245(7) 0.0230(6) 0.0151(6) 0.0031(5) 0.0020(5) 0.0073(5)
C7B 0.0174(6) 0.0158(5) 0.0165(6) 0.0051(4) 0.0000(5) 0.0053(4)
N8B 0.0146(5) 0.0123(4) 0.0108(4) 0.0015(4) -0.0010(4) 0.0032(4)
C9B 0.0167(5) 0.0123(5) 0.0126(5) 0.0041(4) 0.0000(4) 0.0048(4)
C10B 0.0127(5) 0.0123(5) 0.0151(5) 0.0030(4) 0.0001(4) 0.0037(4)
C11B 0.0143(5) 0.0114(5) 0.0128(5) 0.0015(4) 0.0000(4) 0.0041(4)
C12B 0.0139(5) 0.0124(5) 0.0146(5) 0.0013(4) 0.0009(4) 0.0039(4)
O12B 0.0131(4) 0.0249(5) 0.0212(5) -0.0044(4) 0.0017(4) 0.0043(4)
C13B 0.0137(5) 0.0111(5) 0.0133(5) 0.0021(4) 0.0004(4) 0.0042(4)
C14B 0.0130(5) 0.0130(5) 0.0154(5) 0.0028(4) 0.0006(4) 0.0044(4)
C15B 0.0143(5) 0.0105(5) 0.0147(5) 0.0029(4) -0.0003(4) 0.0032(4)
C16B 0.0165(6) 0.0131(5) 0.0158(5) 0.0023(4) 0.0036(4) 0.0055(4)
C17B 0.0141(5) 0.0150(5) 0.0180(6) 0.0048(4) 0.0046(4) 0.0054(4)
C18B 0.0137(5) 0.0119(5) 0.0154(5) 0.0045(4) 0.0006(4) 0.0040(4)
C19B 0.0118(5) 0.0171(5) 0.0175(6) 0.0029(4) 0.0006(4) 0.0030(4)
C20B 0.0163(6) 0.0155(5) 0.0179(6) 0.0034(5) 0.0039(5) 0.0013(4)
C21B 0.0158(6) 0.0138(5) 0.0157(5) 0.0049(4) 0.0021(4) 0.0036(4)
C22B 0.0162(6) 0.0176(6) 0.0182(6) 0.0032(5) 0.0003(5) -0.0013(5)
C23B 0.0191(6) 0.0158(5) 0.0135(5) 0.0020(4) -0.0014(5) 0.0004(5)
N24B 0.0135(5) 0.0121(4) 0.0121(4) 0.0007(4) 0.0010(4) 0.0042(4)
C25B 0.0167(6) 0.0139(5) 0.0168(6) 0.0028(4) 0.0016(4) 0.0063(4)
C26B 0.0139(5) 0.0161(5) 0.0154(5) 0.0032(4) 0.0014(4) 0.0059(4)
N27B 0.0138(5) 0.0145(5) 0.0137(5) 0.0019(4) 0.0011(4) 0.0055(4)
C28B 0.0183(6) 0.0173(6) 0.0154(6) 0.0014(5) 0.0006(5) 0.0060(5)
C29B 0.0190(6) 0.0232(6) 0.0143(6) 0.0007(5) -0.0009(5) 0.0054(5)
C30B 0.0158(6) 0.0273(6) 0.0175(6) 0.0067(5) -0.0009(5) 0.0075(5)
C31B 0.0162(6) 0.0197(6) 0.0200(6) 0.0063(5) 0.0005(5) 0.0077(5)
N1C 0.0227(6) 0.0174(5) 0.0131(5) 0.0036(4) -0.0015(4) 0.0046(4)
C2C 0.0291(7) 0.0222(6) 0.0155(6) 0.0073(5) -0.0010(5) 0.0018(5)
C3C 0.0451(10) 0.0290(7) 0.0226(7) 0.0140(6) -0.0040(7) -0.0038(7)
C4C 0.0515(11) 0.0364(8) 0.0225(7) 0.0177(6) -0.0055(7) 0.0014(8)
C5C 0.0413(9) 0.0326(8) 0.0176(7) 0.0095(6) -0.0084(6) 0.0039(7)
C6C 0.0284(7) 0.0215(6) 0.0158(6) 0.0049(5) -0.0039(5) 0.0040(5)
C7C 0.0251(7) 0.0212(6) 0.0158(6) 0.0058(5) -0.0018(5) -0.0019(5)
N8C 0.0181(5) 0.0167(5) 0.0113(5) 0.0024(4) -0.0010(4) 0.0034(4)
C9C 0.0141(5) 0.0174(5) 0.0116(5) 0.0036(4) 0.0001(4) 0.0010(4)
C10C 0.0179(6) 0.0189(6) 0.0150(6) 0.0032(5) -0.0015(5) 0.0063(5)
C11C 0.0164(6) 0.0189(6) 0.0138(6) -0.0008(4) -0.0019(5) 0.0066(5)
C12C 0.0424(9) 0.0398(8) 0.0208(7) -0.0110(6) -0.0141(7) 0.0300(7)
O12C 0.024(2) 0.044(3) 0.0178(19) -0.0058(17) -0.0072(17) 0.0245(17)
O12E 0.024(2) 0.046(3) 0.027(2) -0.016(2) -0.0147(19) 0.025(2)
O12F 0.048(3) 0.040(3) 0.018(2) -0.0017(17) -0.005(2) 0.030(2)
C13C 0.0198(6) 0.0196(6) 0.0139(6) -0.0006(5) -0.0031(5) 0.0089(5)
C14C 0.0172(6) 0.0189(6) 0.0176(6) -0.0004(5) -0.0032(5) 0.0075(5)
C15C 0.0152(6) 0.0145(5) 0.0146(5) 0.0007(4) 0.0019(4) 0.0045(4)
C16C 0.0172(6) 0.0220(6) 0.0145(6) -0.0020(5) -0.0025(5) 0.0063(5)
C17C 0.0141(6) 0.0229(6) 0.0182(6) 0.0002(5) -0.0021(5) 0.0069(5)
C18C 0.0159(6) 0.0179(5) 0.0147(5) 0.0027(4) 0.0011(4) 0.0059(4)
C19C 0.0143(6) 0.0211(6) 0.0149(6) 0.0005(5) 0.0002(4) 0.0069(5)
C20C 0.0160(6) 0.0193(6) 0.0137(5) 0.0018(4) -0.0018(4) 0.0078(5)
C21C 0.0121(5) 0.0189(5) 0.0122(5) 0.0027(4) 0.0009(4) 0.0046(4)
C22C 0.0151(6) 0.0178(5) 0.0153(5) 0.0034(4) 0.0013(4) 0.0054(4)
C23C 0.0162(6) 0.0156(5) 0.0137(5) 0.0018(4) 0.0019(4) 0.0023(4)
N24C 0.0149(5) 0.0145(5) 0.0129(5) 0.0007(4) -0.0010(4) 0.0052(4)
C25C 0.0190(6) 0.0178(6) 0.0169(6) 0.0028(5) 0.0017(5) 0.0029(5)
C26C 0.0225(6) 0.0144(5) 0.0155(6) 0.0015(4) -0.0008(5) 0.0029(5)
N27C 0.0182(5) 0.0127(4) 0.0138(5) 0.0007(4) -0.0017(4) 0.0055(4)
C28C 0.0238(6) 0.0157(6) 0.0166(6) 0.0008(5) -0.0003(5) 0.0085(5)
C29C 0.0367(8) 0.0156(6) 0.0214(6) 0.0013(5) 0.0011(6) 0.0120(5)
C30C 0.0455(9) 0.0124(6) 0.0274(7) 0.0028(5) 0.0038(7) 0.0060(6)
C31C 0.0358(8) 0.0165(6) 0.0255(7) 0.0047(5) 0.0058(6) 0.0012(6)
Cl1 0.01386(13) 0.01947(13) 0.01590(13) 0.00415(10) 0.00138(10) 0.00348(10)
O1 0.0344(6) 0.0276(5) 0.0429(7) 0.0163(5) 0.0043(5) 0.0123(5)
O2 0.0222(5) 0.0444(6) 0.0167(5) 0.0085(4) 0.0011(4) -0.0001(5)
O3 0.0180(5) 0.0313(5) 0.0317(6) 0.0052(4) 0.0081(4) 0.0078(4)
O4 0.0175(5) 0.0234(5) 0.0274(5) 0.0019(4) -0.0025(4) 0.0004(4)
Cl2 0.02470(18) 0.02017(18) 0.01455(15) 0.00036(13) 0.00439(12) 0.00550(14)
O5 0.0649(9) 0.0288(6) 0.0400(7) 0.0146(5) 0.0187(6) 0.0222(6)
O6 0.0268(6) 0.0443(8) 0.0391(9) -0.0085(6) 0.0118(5) 0.0081(5)
O7 0.0585(8) 0.0506(7) 0.0291(6) 0.0229(5) 0.0238(5) 0.0361(6)
O8 0.0368(7) 0.0322(7) 0.0335(7) -0.0108(6) -0.0042(6) -0.0002(6)
Cl2D 0.040(4) 0.019(4) 0.050(5) 0.004(4) 0.016(4) -0.005(4)
O5D 0.0585(8) 0.0506(7) 0.0291(6) 0.0229(5) 0.0238(5) 0.0361(6)
O6D 0.0268(6) 0.0443(8) 0.0391(9) -0.0085(6) 0.0118(5) 0.0081(5)
O7D 0.073(18) 0.019(7) 0.095(19) 0.010(8) -0.039(17) -0.017(9)
O8D 0.0368(7) 0.0322(7) 0.0335(7) -0.0108(6) -0.0042(6) -0.0002(6)
Cl3 0.0158(4) 0.0232(4) 0.0226(4) 0.0090(3) 0.0028(3) 0.0006(3)
O9 0.0320(14) 0.0434(14) 0.0238(12) 0.0207(11) 0.0078(10) 0.0089(11)
O10 0.065(2) 0.066(2) 0.0352(17) 0.0217(15) -0.0224(16) -0.0129(18)
O11 0.0508(17) 0.0374(14) 0.093(3) 0.0265(15) 0.0350(17) 0.0242(12)
O12 0.0319(13) 0.0469(14) 0.072(2) 0.0339(13) 0.0307(12) 0.0193(11)
Cl3D 0.0421(10) 0.0522(10) 0.0439(9) 0.0337(7) -0.0107(7) -0.0062(7)
O9D 0.056(3) 0.051(2) 0.031(2) 0.0222(18) -0.0030(19) -0.004(2)
O10D 0.072(3) 0.080(3) 0.027(2) 0.0233(19) -0.007(2) -0.024(3)
O11D 0.071(3) 0.063(3) 0.122(5) 0.062(3) 0.037(3) 0.027(2)
O12D 0.057(2) 0.115(4) 0.062(3) 0.065(3) 0.0327(19) 0.048(2)
Cl4 0.0191(4) 0.0344(5) 0.0256(4) 0.0139(3) 0.0020(3) 0.0043(3)
O13 0.0296(16) 0.0354(17) 0.0301(15) 0.0091(12) 0.0097(12) 0.0038(13)
O14 0.0414(18) 0.073(3) 0.0284(16) 0.0079(16) 0.0100(14) -0.0079(17)
O15 0.0251(18) 0.127(3) 0.087(2) 0.084(2) -0.0102(16) -0.0090(19)
O16 0.068(2) 0.075(2) 0.102(3) 0.0647(19) 0.036(2) 0.0453(17)
Cl4D 0.0313(6) 0.0250(5) 0.0503(9) 0.0009(5) 0.0126(6) 0.0099(4)
O13D 0.035(2) 0.039(2) 0.057(3) 0.0148(18) 0.0196(18) 0.0114(16)
O14D 0.122(5) 0.038(2) 0.048(2) 0.0181(17) 0.029(3) 0.029(2)
O15D 0.0280(19) 0.061(2) 0.094(4) 0.011(2) 0.013(2) 0.0173(17)
O16D 0.068(3) 0.0259(15) 0.117(4) 0.0259(19) 0.049(3) 0.0220(15)

loop_
_atom_type_symbol
_atom_type_description
_atom_type_scat_dispersion_real
_atom_type_scat_dispersion_imag
_atom_type_scat_source
C C 0.0033 0.0016 'International Tables Vol C Tables 4.2.6.8 and 6.1.1.4'
H H 0.0000 0.0000 'International Tables Vol C Tables 4.2.6.8 and 6.1.1.4'
N N 0.0061 0.0033 'International Tables Vol C Tables 4.2.6.8 and 6.1.1.4'
O O 0.0106 0.0060 'International Tables Vol C Tables 4.2.6.8 and 6.1.1.4'
Cl Cl 0.1484 0.1585 'International Tables Vol C Tables 4.2.6.8 and 6.1.1.4'
Fe Fe 0.3463 0.8444 'International Tables Vol C Tables 4.2.6.8 and 6.1.1.4'

loop_
_geom_angle_atom_site_label_1
_geom_angle_atom_site_label_2
_geom_angle_atom_site_label_3
_geom_angle
_geom_angle_site_symmetry_1
C3T C1T C2T 120.3(5) 2_756
C3T C1T H1T 119.8 2_756
C2T C1T H1T 119.8 .
C3T C2T C1T 118.4(6) .
C3T C2T H2T 120.8 .
C1T C2T H2T 120.8 .
C1T C3T C2T 121.3(7) 2_756
C1T C3T H3T 119.4 2_756
C2T C3T H3T 119.4 .
N1U C2U C3U 174.1(16) .
C2U C3U H3D 109.5 .
C2U C3U H3E 109.5 .
H3D C3U H3E 109.5 .
C2U C3U H3F 109.5 .
H3D C3U H3F 109.5 .
H3E C3U H3F 109.5 .
N1S C2S C3S 175.6(3) .
C2S C3S H3G 109.5 .
C2S C3S H3H 109.5 .
H3G C3S H3H 109.5 .
C2S C3S H3I 109.5 .
H3G C3S H3I 109.5 .
H3H C3S H3I 109.5 .
N4S C5S C6S 178.8(3) .
C5S C6S H6D 109.5 .
C5S C6S H6E 109.5 .
H6D C6S H6E 109.5 .
C5S C6S H6F 109.5 .
H6D C6S H6F 109.5 .
H6E C6S H6F 109.5 .
N7S C8S C9S 177.7(3) .
C8S C9S H9A 109.5 .
C8S C9S H9B 109.5 .
H9A C9S H9B 109.5 .
C8S C9S H9C 109.5 .
H9A C9S H9C 109.5 .
H9B C9S H9C 109.5 .
N10S C11S C12S 179.6(2) .
C11S C12S H12A 109.5 .
C11S C12S H12B 109.5 .
H12A C12S H12B 109.5 .
C11S C12S H12C 109.5 .
H12A C12S H12C 109.5 .
H12B C12S H12C 109.5 .
H3W O4T H4W 104.2(16) .
H1W O4U H2W 104.3(17) .
N8B Fe1 N1B 81.03(5) .
N8B Fe1 N1C 175.55(5) .
N1B Fe1 N1C 94.95(5) .
N8B Fe1 N8C 97.51(4) .
N1B Fe1 N8C 93.32(5) .
N1C Fe1 N8C 80.75(5) .
N8B Fe1 N8A 96.59(5) .
N1B Fe1 N8A 172.26(5) .
N1C Fe1 N8A 87.64(5) .
N8C Fe1 N8A 94.30(5) .
N8B Fe1 N1A 87.46(4) .
N1B Fe1 N1A 92.02(5) .
N1C Fe1 N1A 94.62(5) .
N8C Fe1 N1A 173.21(5) .
N8A Fe1 N1A 80.48(4) .
N24B Fe2 N27A 91.73(5) .
N24B Fe2 N27C 170.62(5) .
N27A Fe2 N27C 94.26(5) .
N24B Fe2 N24A 98.86(4) .
N27A Fe2 N24A 81.01(5) .
N27C Fe2 N24A 89.22(4) .
N24B Fe2 N27B 80.57(4) .
N27A Fe2 N27B 94.72(5) .
N27C Fe2 N27B 91.73(4) .
N24A Fe2 N27B 175.69(5) .
N24B Fe2 N24C 92.98(5) .
N27A Fe2 N24C 175.22(5) .
N27C Fe2 N24C 81.18(5) .
N24A Fe2 N24C 97.42(5) .
N27B Fe2 N24C 86.88(5) .
C6A N1A C2A 117.04(11) .
C6A N1A Fe1 128.96(10) .
C2A N1A Fe1 113.98(8) .
N1A C2A C3A 123.70(12) .
N1A C2A C7A 113.27(11) .
C3A C2A C7A 123.02(13) .
C2A C3A C4A 118.25(13) .
C2A C3A H3A 120.9 .
C4A C3A H3A 120.9 .
C5A C4A C3A 118.66(13) .
C5A C4A H4A 120.7 .
C3A C4A H4A 120.7 .
C4A C5A C6A 119.82(12) .
C4A C5A H5A 120.1 .
C6A C5A H5A 120.1 .
N1A C6A C5A 122.52(13) .
N1A C6A H6A 118.7 .
C5A C6A H6A 118.7 .
N8A C7A C2A 116.85(12) .
N8A C7A H7A 121.6 .
C2A C7A H7A 121.6 .
C7A N8A C9A 115.78(11) .
C7A N8A Fe1 115.34(9) .
C9A N8A Fe1 127.75(9) .
C10A C9A C23A 120.54(12) .
C10A C9A N8A 121.73(12) .
C23A C9A N8A 117.69(11) .
C9A C10A C11A 120.00(12) .
C9A C10A H10A 120.0 .
C11A C10A H10A 120.0 .
C21A C11A C10A 119.57(12) .
C21A C11A C12A 124.77(11) .
C10A C11A C12A 115.29(12) .
O12A C12A C11A 116.55(11) .
O12A C12A C13A 118.31(12) .
C11A C12A C13A 125.12(12) .
C14A C13A C18A 119.26(11) .
C14A C13A C12A 113.57(12) .
C18A C13A C12A 127.00(12) .
C15A C14A C13A 120.98(12) .
C15A C14A H14A 119.5 .
C13A C14A H14A 119.5 .
C14A C15A C16A 119.97(12) .
C14A C15A N24A 120.32(12) .
C16A C15A N24A 119.64(11) .
C17A C16A C15A 119.13(11) .
C17A C16A H16A 120.4 .
C15A C16A H16A 120.4 .
C16A C17A C18A 122.42(13) .
C16A C17A H17A 118.8 .
C18A C17A H17A 118.8 .
C17A C18A C13A 118.18(12) .
C17A C18A C19A 116.40(12) .
C13A C18A C19A 125.42(11) .
C18A C19A C20A 113.90(13) .
C18A C19A H19A 108.8 .
C20A C19A H19A 108.8 .
C18A C19A H19B 108.8 .
C20A C19A H19B 108.8 .
H19A C19A H19B 107.7 .
C21A C20A C19A 111.88(12) .
C21A C20A H20A 109.2 .
C19A C20A H20A 109.2 .
C21A C20A H20B 109.2 .
C19A C20A H20B 109.2 .
H20A C20A H20B 107.9 .
C22A C21A C11A 119.01(12) .
C22A C21A C20A 118.73(12) .
C11A C21A C20A 122.25(12) .
C23A C22A C21A 121.38(13) .
C23A C22A H22A 119.3 .
C21A C22A H22A 119.3 .
C22A C23A C9A 119.34(12) .
C22A C23A H23A 120.3 .
C9A C23A H23A 120.3 .
C25A N24A C15A 118.29(11) .
C25A N24A Fe2 114.82(9) .
C15A N24A Fe2 126.86(9) .
N24A C25A C26A 116.55(12) .
N24A C25A H25A 121.7 .
C26A C25A H25A 121.7 .
N27A C26A C31A 122.53(13) .
N27A C26A C25A 112.82(12) .
C31A C26A C25A 124.26(12) .
C28A N27A C26A 117.87(12) .
C28A N27A Fe2 128.06(9) .
C26A N27A Fe2 113.93(9) .
N27A C28A C29A 122.14(13) .
N27A C28A H28A 118.9 .
C29A C28A H28A 118.9 .
C30A C29A C28A 119.78(14) .
C30A C29A H29A 120.1 .
C28A C29A H29A 120.1 .
C31A C30A C29A 118.63(14) .
C31A C30A H30A 120.7 .
C29A C30A H30A 120.7 .
C26A C31A C30A 118.99(13) .
C26A C31A H31A 120.5 .
C30A C31A H31A 120.5 .
C6B N1B C2B 117.36(12) .
C6B N1B Fe1 128.55(10) .
C2B N1B Fe1 113.95(9) .
N1B C2B C3B 123.06(13) .
N1B C2B C7B 112.45(11) .
C3B C2B C7B 124.49(13) .
C2B C3B C4B 118.63(14) .
C2B C3B H3B 120.7 .
C4B C3B H3B 120.7 .
C5B C4B C3B 118.79(14) .
C5B C4B H4B 120.6 .
C3B C4B H4B 120.6 .
C4B C5B C6B 119.78(14) .
C4B C5B H5B 120.1 .
C6B C5B H5B 120.1 .
N1B C6B C5B 122.33(14) .
N1B C6B H6B 118.8 .
C5B C6B H6B 118.8 .
N8B C7B C2B 116.34(12) .
N8B C7B H7B 121.8 .
C2B C7B H7B 121.8 .
C7B N8B C9B 117.14(11) .
C7B N8B Fe1 115.52(9) .
C9B N8B Fe1 126.69(8) .
C10B C9B C23B 120.61(12) .
C10B C9B N8B 120.46(11) .
C23B C9B N8B 118.93(11) .
C9B C10B C11B 120.61(12) .
C9B C10B H10B 119.7 .
C11B C10B H10B 119.7 .
C10B C11B C21B 119.41(11) .
C10B C11B C12B 113.76(11) .
C21B C11B C12B 126.72(11) .
O12B C12B C11B 116.93(11) .
O12B C12B C13B 117.31(11) .
C11B C12B C13B 125.72(11) .
C18B C13B C14B 119.43(11) .
C18B C13B C12B 126.94(11) .
C14B C13B C12B 113.58(11) .
C15B C14B C13B 120.81(12) .
C15B C14B H14B 119.6 .
C13B C14B H14B 119.6 .
C14B C15B C16B 119.89(11) .
C14B C15B N24B 122.39(11) .
C16B C15B N24B 117.73(11) .
C17B C16B C15B 119.39(12) .
C17B C16B H16B 120.3 .
C15B C16B H16B 120.3 .
C16B C17B C18B 122.14(12) .
C16B C17B H17B 118.9 .
C18B C17B H17B 118.9 .
C17B C18B C13B 118.27(11) .
C17B C18B C19B 116.06(11) .
C13B C18B C19B 125.67(11) .
C18B C19B C20B 113.80(11) .
C18B C19B H19C 108.8 .
C20B C19B H19C 108.8 .
C18B C19B H19D 108.8 .
C20B C19B H19D 108.8 .
H19C C19B H19D 107.7 .
C21B C20B C19B 111.48(11) .
C21B C20B H20C 109.3 .
C19B C20B H20C 109.3 .
C21B C20B H20D 109.3 .
C19B C20B H20D 109.3 .
H20C C20B H20D 108.0 .
C22B C21B C11B 118.54(12) .
C22B C21B C20B 118.23(12) .
C11B C21B C20B 123.22(11) .
C23B C22B C21B 121.90(12) .
C23B C22B H22B 119.1 .
C21B C22B H22B 119.1 .
C22B C23B C9B 118.92(11) .
C22B C23B H23B 120.5 .
C9B C23B H23B 120.5 .
C25B N24B C15B 119.07(11) .
C25B N24B Fe2 115.27(8) .
C15B N24B Fe2 125.67(8) .
N24B C25B C26B 116.02(11) .
N24B C25B H25B 122.0 .
C26B C25B H25B 122.0 .
N27B C26B C31B 122.55(11) .
N27B C26B C25B 112.63(11) .
C31B C26B C25B 124.48(12) .
C28B N27B C26B 117.93(11) .
C28B N27B Fe2 128.41(9) .
C26B N27B Fe2 113.65(8) .
N27B C28B C29B 122.48(13) .
N27B C28B H28B 118.8 .
C29B C28B H28B 118.8 .
C30B C29B C28B 119.39(12) .
C30B C29B H29B 120.3 .
C28B C29B H29B 120.3 .
C29B C30B C31B 119.04(13) .
C29B C30B H30B 120.5 .
C31B C30B H30B 120.5 .
C26B C31B C30B 118.54(12) .
C26B C31B H31B 120.7 .
C30B C31B H31B 120.7 .
C6C N1C C2C 118.08(12) .
C6C N1C Fe1 127.41(10) .
C2C N1C Fe1 114.26(9) .
N1C C2C C3C 122.66(13) .
N1C C2C C7C 113.11(12) .
C3C C2C C7C 124.20(13) .
C2C C3C C4C 118.53(15) .
C2C C3C H3C 120.7 .
C4C C3C H3C 120.7 .
C5C C4C C3C 119.17(15) .
C5C C4C H4C 120.4 .
C3C C4C H4C 120.4 .
C4C C5C C6C 119.26(14) .
C4C C5C H5C 120.4 .
C6C C5C H5C 120.4 .
N1C C6C C5C 122.28(14) .
N1C C6C H6C 118.9 .
C5C C6C H6C 118.9 .
N8C C7C C2C 116.22(12) .
N8C C7C H7C 121.9 .
C2C C7C H7C 121.9 .
C7C N8C C9C 118.07(11) .
C7C N8C Fe1 115.27(9) .
C9C N8C Fe1 126.63(9) .
C10C C9C C23C 120.14(12) .
C10C C9C N8C 120.99(12) .
C23C C9C N8C 118.84(11) .
C9C C10C C11C 121.00(13) .
C9C C10C H10C 119.5 .
C11C C10C H10C 119.5 .
C21C C11C C10C 119.11(12) .
C21C C11C C12C 126.15(12) .
C10C C11C C12C 114.44(12) .
O12C C12C O12F 25.5(3) .
O12C C12C O12E 24.0(4) .
O12F C12C O12E 49.4(4) .
O12C C12C C11C 116.8(3) .
O12F C12C C11C 113.8(3) .
O12E C12C C11C 113.6(3) .
O12C C12C C13C 115.9(3) .
O12F C12C C13C 113.5(3) .
O12E C12C C13C 114.0(3) .
C11C C12C C13C 127.38(13) .
C18C C13C C14C 119.46(12) .
C18C C13C C12C 126.02(13) .
C14C C13C C12C 114.37(12) .
C15C C14C C13C 120.93(12) .
C15C C14C H14C 119.5 .
C13C C14C H14C 119.5 .
C14C C15C C16C 119.92(12) .
C14C C15C N24C 121.12(12) .
C16C C15C N24C 118.95(11) .
C17C C16C C15C 119.17(12) .
C17C C16C H16C 120.4 .
C15C C16C H16C 120.4 .
C16C C17C C18C 122.14(13) .
C16C C17C H17C 118.9 .
C18C C17C H17C 118.9 .
C17C C18C C13C 118.34(12) .
C17C C18C C19C 118.53(12) .
C13C C18C C19C 123.08(11) .
C18C C19C C20C 111.55(11) .
C18C C19C H19E 109.3 .
C20C C19C H19E 109.3 .
C18C C19C H19F 109.3 .
C20C C19C H19F 109.3 .
H19E C19C H19F 108.0 .
C21C C20C C19C 113.20(11) .
C21C C20C H20E 108.9 .
C19C C20C H20E 108.9 .
C21C C20C H20F 108.9 .
C19C C20C H20F 108.9 .
H20E C20C H20F 107.8 .
C22C C21C C11C 118.65(11) .
C22C C21C C20C 118.25(12) .
C11C C21C C20C 123.10(11) .
C23C C22C C21C 122.22(12) .
C23C C22C H22C 118.9 .
C21C C22C H22C 118.9 .
C22C C23C C9C 118.85(12) .
C22C C23C H23C 120.6 .
C9C C23C H23C 120.6 .
C25C N24C C15C 116.24(12) .
C25C N24C Fe2 113.73(9) .
C15C N24C Fe2 129.13(9) .
N24C C25C C26C 116.67(13) .
N24C C25C H25C 121.7 .
C26C C25C H25C 121.7 .
N27C C26C C31C 122.49(13) .
N27C C26C C25C 113.45(11) .
C31C C26C C25C 124.02(14) .
C28C N27C C26C 118.26(12) .
C28C N27C Fe2 127.87(10) .
C26C N27C Fe2 113.77(9) .
N27C C28C C29C 122.19(14) .
N27C C28C H28C 118.9 .
C29C C28C H28C 118.9 .
C30C C29C C28C 119.61(14) .
C30C C29C H29C 120.2 .
C28C C29C H29C 120.2 .
C29C C30C C31C 118.96(14) .
C29C C30C H30C 120.5 .
C31C C30C H30C 120.5 .
C26C C31C C30C 118.48(15) .
C26C C31C H31C 120.8 .
C30C C31C H31C 120.8 .
O1 Cl1 O3 109.54(7) .
O1 Cl1 O2 108.95(8) .
O3 Cl1 O2 109.53(7) .
O1 Cl1 O4 109.93(7) .
O3 Cl1 O4 109.51(7) .
O2 Cl1 O4 109.37(7) .
O8 Cl2 O7 111.08(10) .
O8 Cl2 O6 108.75(9) .
O7 Cl2 O6 108.69(9) .
O8 Cl2 O5 110.13(10) .
O7 Cl2 O5 108.24(8) .
O6 Cl2 O5 109.93(10) .
O7D Cl2D O8D 113.3(16) .
O7D Cl2D O6D 111(2) .
O8D Cl2D O6D 105.2(18) .
O7D Cl2D O5D 108.5(18) .
O8D Cl2D O5D 112.4(16) .
O6D Cl2D O5D 106.0(17) .
O12 Cl3 O10 119.5(3) .
O12 Cl3 O9 107.9(3) .
O10 Cl3 O9 109.0(3) .
O12 Cl3 O11 105.4(2) .
O10 Cl3 O11 105.5(3) .
O9 Cl3 O11 109.0(3) .
O11D Cl3D O9D 111.5(5) .
O11D Cl3D O10D 111.2(5) .
O9D Cl3D O10D 109.7(4) .
O11D Cl3D O12D 110.5(4) .
O9D Cl3D O12D 112.2(4) .
O10D Cl3D O12D 101.3(4) .
O14 Cl4 O16 105.0(3) .
O14 Cl4 O15 113.6(3) .
O16 Cl4 O15 110.8(3) .
O14 Cl4 O13 107.5(3) .
O16 Cl4 O13 110.9(3) .
O15 Cl4 O13 109.0(3) .
Cl4 O16 H3W 131.2(14) .
O16D Cl4D O14D 115.0(4) .
O16D Cl4D O15D 109.4(3) .
O14D Cl4D O15D 102.1(4) .
O16D Cl4D O13D 109.5(4) .
O14D Cl4D O13D 110.0(3) .
O15D Cl4D O13D 110.6(4) .

loop_
_geom_bond_atom_site_label_1
_geom_bond_atom_site_label_2
_geom_bond_distance
_geom_bond_site_symmetry_2
C1T C3T 1.364(13) 2_756
C1T C2T 1.374(6) .
C1T H1T 0.9500 .
C2T C3T 1.368(9) .
C2T H2T 0.9500 .
C3T C1T 1.364(13) 2_756
C3T H3T 0.9500 .
N1U C2U 1.118(12) .
C2U C3U 1.410(12) .
C3U H3D 0.9800 .
C3U H3E 0.9800 .
C3U H3F 0.9800 .
N1S C2S 1.123(3) .
C2S C3S 1.444(3) .
C3S H3G 0.9800 .
C3S H3H 0.9800 .
C3S H3I 0.9800 .
N4S C5S 1.149(3) .
C5S C6S 1.452(3) .
C6S H6D 0.9800 .
C6S H6E 0.9800 .
C6S H6F 0.9800 .
N7S C8S 1.110(3) .
C8S C9S 1.430(3) .
C9S H9A 0.9800 .
C9S H9B 0.9800 .
C9S H9C 0.9800 .
N10S C11S 1.123(3) .
C11S C12S 1.451(4) .
C12S H12A 0.9800 .
C12S H12B 0.9800 .
C12S H12C 0.9800 .
O4T H3W 0.852(10) .
O4T H4W 0.851(10) .
O4U H1W 0.851(10) .
O4U H2W 0.851(10) .
Fe1 N8B 1.9508(11) .
Fe1 N1B 1.9695(11) .
Fe1 N1C 1.9701(12) .
Fe1 N8C 1.9784(11) .
Fe1 N8A 1.9894(12) .
Fe1 N1A 1.9974(11) .
Fe2 N24B 1.9636(11) .
Fe2 N27A 1.9681(12) .
Fe2 N27C 1.9682(11) .
Fe2 N24A 1.9704(11) .
Fe2 N27B 1.9780(11) .
Fe2 N24C 1.9958(12) .
N1A C6A 1.3412(16) .
N1A C2A 1.3658(18) .
C2A C3A 1.3810(18) .
C2A C7A 1.4510(17) .
C3A C4A 1.3948(19) .
C3A H3A 0.9500 .
C4A C5A 1.381(2) .
C4A H4A 0.9500 .
C5A C6A 1.3919(19) .
C5A H5A 0.9500 .
C6A H6A 0.9500 .
C7A N8A 1.2885(17) .
C7A H7A 0.9500 .
N8A C9A 1.4438(16) .
C9A C10A 1.3852(18) .
C9A C23A 1.3917(19) .
C10A C11A 1.4092(17) .
C10A H10A 0.9500 .
C11A C21A 1.4022(19) .
C11A C12A 1.5057(19) .
C12A O12A 1.2212(18) .
C12A C13A 1.5125(17) .
C13A C14A 1.4074(19) .
C13A C18A 1.4079(19) .
C14A C15A 1.3874(16) .
C14A H14A 0.9500 .
C15A C16A 1.3943(19) .
C15A N24A 1.4376(17) .
C16A C17A 1.379(2) .
C16A H16A 0.9500 .
C17A C18A 1.4034(17) .
C17A H17A 0.9500 .
C18A C19A 1.504(2) .
C19A C20A 1.525(2) .
C19A H19A 0.9900 .
C19A H19B 0.9900 .
C20A C21A 1.4999(18) .
C20A H20A 0.9900 .
C20A H20B 0.9900 .
C21A C22A 1.3959(19) .
C22A C23A 1.3845(18) .
C22A H22A 0.9500 .
C23A H23A 0.9500 .
N24A C25A 1.2916(18) .
C25A C26A 1.446(2) .
C25A H25A 0.9500 .
C26A N27A 1.3713(17) .
C26A C31A 1.385(2) .
N27A C28A 1.3407(18) .
C28A C29A 1.390(2) .
C28A H28A 0.9500 .
C29A C30A 1.389(2) .
C29A H29A 0.9500 .
C30A C31A 1.385(2) .
C30A H30A 0.9500 .
C31A H31A 0.9500 .
N1B C6B 1.3368(18) .
N1B C2B 1.3678(18) .
C2B C3B 1.3829(19) .
C2B C7B 1.4495(19) .
C3B C4B 1.389(2) .
C3B H3B 0.9500 .
C4B C5B 1.374(2) .
C4B H4B 0.9500 .
C5B C6B 1.397(2) .
C5B H5B 0.9500 .
C6B H6B 0.9500 .
C7B N8B 1.2908(17) .
C7B H7B 0.9500 .
N8B C9B 1.4380(17) .
C9B C10B 1.3828(16) .
C9B C23B 1.3891(18) .
C10B C11B 1.4016(18) .
C10B H10B 0.9500 .
C11B C21B 1.4042(18) .
C11B C12B 1.5060(16) .
C12B O12B 1.2237(16) .
C12B C13B 1.5106(17) .
C13B C18B 1.4062(18) .
C13B C14B 1.4089(16) .
C14B C15B 1.3843(17) .
C14B H14B 0.9500 .
C15B C16B 1.3964(18) .
C15B N24B 1.4347(15) .
C16B C17B 1.3777(17) .
C16B H16B 0.9500 .
C17B C18B 1.4021(17) .
C17B H17B 0.9500 .
C18B C19B 1.5034(17) .
C19B C20B 1.5245(18) .
C19B H19C 0.9900 .
C19B H19D 0.9900 .
C20B C21B 1.4992(19) .
C20B H20C 0.9900 .
C20B H20D 0.9900 .
C21B C22B 1.4013(17) .
C22B C23B 1.383(2) .
C22B H22B 0.9500 .
C23B H23B 0.9500 .
N24B C25B 1.2917(17) .
C25B C26B 1.4547(17) .
C25B H25B 0.9500 .
C26B N27B 1.3652(16) .
C26B C31B 1.3907(18) .
N27B C28B 1.3409(16) .
C28B C29B 1.3923(19) .
C28B H28B 0.9500 .
C29B C30B 1.383(2) .
C29B H29B 0.9500 .
C30B C31B 1.3926(18) .
C30B H30B 0.9500 .
C31B H31B 0.9500 .
N1C C6C 1.3438(17) .
N1C C2C 1.3599(18) .
C2C C3C 1.383(2) .
C2C C7C 1.4543(19) .
C3C C4C 1.389(2) .
C3C H3C 0.9500 .
C4C C5C 1.384(2) .
C4C H4C 0.9500 .
C5C C6C 1.386(2) .
C5C H5C 0.9500 .
C6C H6C 0.9500 .
C7C N8C 1.2851(18) .
C7C H7C 0.9500 .
N8C C9C 1.4375(16) .
C9C C10C 1.3838(18) .
C9C C23C 1.3973(19) .
C10C C11C 1.4104(18) .
C10C H10C 0.9500 .
C11C C21C 1.4023(19) .
C11C C12C 1.505(2) .
C12C O12C 1.209(6) .
C12C O12F 1.313(7) .
C12C O12E 1.323(6) .
C12C C13C 1.5127(19) .
C13C C18C 1.4022(18) .
C13C C14C 1.4062(19) .
C14C C15C 1.3852(17) .
C14C H14C 0.9500 .
C15C C16C 1.3912(19) .
C15C N24C 1.4465(16) .
C16C C17C 1.3859(19) .
C16C H16C 0.9500 .
C17C C18C 1.3984(17) .
C17C H17C 0.9500 .
C18C C19C 1.5048(18) .
C19C C20C 1.5291(18) .
C19C H19E 0.9900 .
C19C H19F 0.9900 .
C20C C21C 1.5026(17) .
C20C H20E 0.9900 .
C20C H20F 0.9900 .
C21C C22C 1.4011(17) .
C22C C23C 1.3838(18) .
C22C H22C 0.9500 .
C23C H23C 0.9500 .
N24C C25C 1.2903(17) .
C25C C26C 1.4555(19) .
C25C H25C 0.9500 .
C26C N27C 1.3621(19) .
C26C C31C 1.3884(19) .
N27C C28C 1.3400(17) .
C28C C29C 1.3918(19) .
C28C H28C 0.9500 .
C29C C30C 1.378(2) .
C29C H29C 0.9500 .
C30C C31C 1.397(2) .
C30C H30C 0.9500 .
C31C H31C 0.9500 .
Cl1 O1 1.4394(12) .
Cl1 O3 1.4396(11) .
Cl1 O2 1.4409(11) .
Cl1 O4 1.4460(10) .
Cl2 O8 1.4287(13) .
Cl2 O7 1.4361(13) .
Cl2 O6 1.4403(15) .
Cl2 O5 1.4404(14) .
Cl2D O7D 1.407(16) .
Cl2D O8D 1.425(16) .
Cl2D O6D 1.446(16) .
Cl2D O5D 1.450(15) .
Cl3 O12 1.417(4) .
Cl3 O10 1.424(4) .
Cl3 O9 1.446(4) .
Cl3 O11 1.457(4) .
Cl3D O11D 1.404(7) .
Cl3D O9D 1.420(6) .
Cl3D O10D 1.421(5) .
Cl3D O12D 1.422(6) .
Cl4 O14 1.410(4) .
Cl4 O16 1.417(5) .
Cl4 O15 1.418(4) .
Cl4 O13 1.445(5) .
O16 H3W 1.34(2) .
Cl4D O16D 1.421(4) .
Cl4D O14D 1.423(5) .
Cl4D O15D 1.424(5) .
Cl4D O13D 1.437(6) .

loop_
_geom_hbond_atom_site_label_D
_geom_hbond_atom_site_label_H
_geom_hbond_atom_site_label_A
_geom_hbond_distance_DH
_geom_hbond_distance_HA
_geom_hbond_distance_DA
_geom_hbond_angle_DHA
_geom_hbond_site_symmetry_A
O4T H3W O16 0.852(10) 1.34(2) 2.129(7) 151(4) .
O4T H3W O16D 0.852(10) 1.86(2) 2.610(8) 146(4) .
O4T H3W Cl4 0.852(10) 2.512(14) 3.347(6) 167(3) .
O4T H3W Cl4D 0.852(10) 2.743(15) 3.576(6) 166(3) .
O4T H4W N1U 0.851(10) 2.17(2) 2.985(13) 162(4) 2_656
O4U H1W O5 0.851(10) 1.88(2) 2.721(15) 170(4) .
O4U H2W O15D 0.851(10) 2.14(6) 2.872(14) 144(9) .
O4U H2W O15 0.851(10) 2.20(6) 2.890(14) 139(8) .

loop_
_geom_torsion_atom_site_label_1
_geom_torsion_atom_site_label_2
_geom_torsion_atom_site_label_3
_geom_torsion_atom_site_label_4
_geom_torsion
_geom_torsion_site_symmetry_1
_geom_torsion_site_symmetry_4
C3T C1T C2T C3T -1.0(13) 2_756 .
C1T C2T C3T C1T 1.0(13) . 2_756
N8B Fe1 N1A C6A -81.78(12) . .
N1B Fe1 N1A C6A -0.86(12) . .
N1C Fe1 N1A C6A 94.27(12) . .
N8C Fe1 N1A C6A 141.0(4) . .
N8A Fe1 N1A C6A -178.90(12) . .
N8B Fe1 N1A C2A 96.39(9) . .
N1B Fe1 N1A C2A 177.32(9) . .
N1C Fe1 N1A C2A -87.55(10) . .
N8C Fe1 N1A C2A -40.8(4) . .
N8A Fe1 N1A C2A -0.72(9) . .
C6A N1A C2A C3A -0.6(2) . .
Fe1 N1A C2A C3A -179.06(11) . .
C6A N1A C2A C7A -179.29(12) . .
Fe1 N1A C2A C7A 2.30(14) . .
N1A C2A C3A C4A 0.8(2) . .
C7A C2A C3A C4A 179.33(13) . .
C2A C3A C4A C5A -0.6(2) . .
C3A C4A C5A C6A 0.2(2) . .
C2A N1A C6A C5A 0.27(19) . .
Fe1 N1A C6A C5A 178.40(10) . .
C4A C5A C6A N1A -0.1(2) . .
N1A C2A C7A N8A -3.41(18) . .
C3A C2A C7A N8A 177.93(13) . .
C2A C7A N8A C9A 171.63(11) . .
C2A C7A N8A Fe1 2.83(16) . .
N8B Fe1 N8A C7A -87.49(10) . .
N1B Fe1 N8A C7A -15.9(4) . .
N1C Fe1 N8A C7A 93.89(10) . .
N8C Fe1 N8A C7A 174.43(10) . .
N1A Fe1 N8A C7A -1.19(10) . .
N8B Fe1 N8A C9A 105.29(11) . .
N1B Fe1 N8A C9A 176.9(3) . .
N1C Fe1 N8A C9A -73.32(11) . .
N8C Fe1 N8A C9A 7.21(11) . .
N1A Fe1 N8A C9A -168.41(11) . .
C7A N8A C9A C10A 91.78(16) . .
Fe1 N8A C9A C10A -101.04(14) . .
C7A N8A C9A C23A -85.89(16) . .
Fe1 N8A C9A C23A 81.28(15) . .
C23A C9A C10A C11A -1.1(2) . .
N8A C9A C10A C11A -178.70(12) . .
C9A C10A C11A C21A -2.3(2) . .
C9A C10A C11A C12A 171.03(12) . .
C21A C11A C12A O12A 145.50(15) . .
C10A C11A C12A O12A -27.49(19) . .
C21A C11A C12A C13A -36.2(2) . .
C10A C11A C12A C13A 150.86(13) . .
O12A C12A C13A C14A 7.27(19) . .
C11A C12A C13A C14A -171.05(12) . .
O12A C12A C13A C18A -177.53(14) . .
C11A C12A C13A C18A 4.2(2) . .
C18A C13A C14A C15A -2.1(2) . .
C12A C13A C14A C15A 173.46(12) . .
C13A C14A C15A C16A 0.7(2) . .
C13A C14A C15A N24A -176.38(12) . .
C14A C15A C16A C17A 1.7(2) . .
N24A C15A C16A C17A 178.78(12) . .
C15A C16A C17A C18A -2.7(2) . .
C16A C17A C18A C13A 1.2(2) . .
C16A C17A C18A C19A -179.09(14) . .
C14A C13A C18A C17A 1.24(19) . .
C12A C13A C18A C17A -173.73(13) . .
C14A C13A C18A C19A -178.48(13) . .
C12A C13A C18A C19A 6.6(2) . .
C17A C18A C19A C20A -141.42(13) . .
C13A C18A C19A C20A 38.3(2) . .
C18A C19A C20A C21A -82.86(16) . .
C10A C11A C21A C22A 2.9(2) . .
C12A C11A C21A C22A -169.80(14) . .
C10A C11A C21A C20A -178.05(13) . .
C12A C11A C21A C20A 9.2(2) . .
C19A C20A C21A C22A -123.65(15) . .
C19A C20A C21A C11A 57.31(19) . .
C11A C21A C22A C23A -0.1(2) . .
C20A C21A C22A C23A -179.13(14) . .
C21A C22A C23A C9A -3.4(2) . .
C10A C9A C23A C22A 3.9(2) . .
N8A C9A C23A C22A -178.37(13) . .
C14A C15A N24A C25A -67.58(16) . .
C16A C15A N24A C25A 115.38(14) . .
C14A C15A N24A Fe2 114.72(12) . .
C16A C15A N24A Fe2 -62.33(15) . .
N24B Fe2 N24A C25A 99.00(10) . .
N27A Fe2 N24A C25A 8.65(9) . .
N27C Fe2 N24A C25A -85.79(10) . .
N27B Fe2 N24A C25A 17.0(6) . .
N24C Fe2 N24A C25A -166.79(9) . .
N24B Fe2 N24A C15A -83.22(10) . .
N27A Fe2 N24A C15A -173.58(10) . .
N27C Fe2 N24A C15A 91.99(10) . .
N27B Fe2 N24A C15A -165.2(5) . .
N24C Fe2 N24A C15A 10.99(10) . .
C15A N24A C25A C26A 173.40(11) . .
Fe2 N24A C25A C26A -8.62(15) . .
N24A C25A C26A N27A 2.65(16) . .
N24A C25A C26A C31A -170.40(13) . .
C31A C26A N27A C28A 1.76(18) . .
C25A C26A N27A C28A -171.42(11) . .
C31A C26A N27A Fe2 177.77(10) . .
C25A C26A N27A Fe2 4.59(13) . .
N24B Fe2 N27A C28A 69.79(11) . .
N27C Fe2 N27A C28A -102.98(11) . .
N24A Fe2 N27A C28A 168.49(11) . .
N27B Fe2 N27A C28A -10.88(11) . .
N24C Fe2 N27A C28A -120.2(5) . .
N24B Fe2 N27A C26A -105.73(9) . .
N27C Fe2 N27A C26A 81.51(9) . .
N24A Fe2 N27A C26A -7.03(9) . .
N27B Fe2 N27A C26A 173.60(9) . .
N24C Fe2 N27A C26A 64.2(5) . .
C26A N27A C28A C29A 0.52(19) . .
Fe2 N27A C28A C29A -174.84(10) . .
N27A C28A C29A C30A -1.8(2) . .
C28A C29A C30A C31A 0.8(2) . .
N27A C26A C31A C30A -2.7(2) . .
C25A C26A C31A C30A 169.68(13) . .
C29A C30A C31A C26A 1.4(2) . .
N8B Fe1 N1B C6B -177.22(12) . .
N1C Fe1 N1B C6B 0.85(12) . .
N8C Fe1 N1B C6B -80.14(12) . .
N8A Fe1 N1B C6B 110.2(3) . .
N1A Fe1 N1B C6B 95.67(12) . .
N8B Fe1 N1B C2B 7.25(9) . .
N1C Fe1 N1B C2B -174.67(9) . .
N8C Fe1 N1B C2B 104.34(9) . .
N8A Fe1 N1B C2B -65.4(4) . .
N1A Fe1 N1B C2B -79.85(9) . .
C6B N1B C2B C3B -2.09(19) . .
Fe1 N1B C2B C3B 173.97(10) . .
C6B N1B C2B C7B 177.85(11) . .
Fe1 N1B C2B C7B -6.09(13) . .
N1B C2B C3B C4B 0.3(2) . .
C7B C2B C3B C4B -179.66(13) . .
C2B C3B C4B C5B 1.3(2) . .
C3B C4B C5B C6B -1.1(2) . .
C2B N1B C6B C5B 2.31(19) . .
Fe1 N1B C6B C5B -173.08(10) . .
C4B C5B C6B N1B -0.8(2) . .
N1B C2B C7B N8B 0.09(16) . .
C3B C2B C7B N8B -179.97(12) . .
C2B C7B N8B C9B 177.54(10) . .
C2B C7B N8B Fe1 6.09(14) . .
N1B Fe1 N8B C7B -7.35(9) . .
N1C Fe1 N8B C7B -32.9(6) . .
N8C Fe1 N8B C7B -99.55(10) . .
N8A Fe1 N8B C7B 165.22(9) . .
N1A Fe1 N8B C7B 85.10(10) . .
N1B Fe1 N8B C9B -177.86(10) . .
N1C Fe1 N8B C9B 156.6(5) . .
N8C Fe1 N8B C9B 89.95(10) . .
N8A Fe1 N8B C9B -5.29(10) . .
N1A Fe1 N8B C9B -85.40(10) . .
C7B N8B C9B C10B 98.26(14) . .
Fe1 N8B C9B C10B -91.37(13) . .
C7B N8B C9B C23B -81.68(15) . .
Fe1 N8B C9B C23B 88.69(13) . .
C23B C9B C10B C11B -0.21(19) . .
N8B C9B C10B C11B 179.85(11) . .
C9B C10B C11B C21B 0.94(19) . .
C9B C10B C11B C12B 177.47(11) . .
C10B C11B C12B O12B -19.97(17) . .
C21B C11B C12B O12B 156.25(14) . .
C10B C11B C12B C13B 157.85(12) . .
C21B C11B C12B C13B -25.9(2) . .
O12B C12B C13B C18B 177.57(13) . .
C11B C12B C13B C18B -0.2(2) . .
O12B C12B C13B C14B 0.35(18) . .
C11B C12B C13B C14B -177.46(12) . .
C18B C13B C14B C15B -0.15(19) . .
C12B C13B C14B C15B 177.30(12) . .
C13B C14B C15B C16B 2.6(2) . .
C13B C14B C15B N24B -177.29(12) . .
C14B C15B C16B C17B -2.7(2) . .
N24B C15B C16B C17B 177.22(12) . .
C15B C16B C17B C18B 0.3(2) . .
C16B C17B C18B C13B 2.1(2) . .
C16B C17B C18B C19B -178.77(12) . .
C14B C13B C18B C17B -2.15(18) . .
C12B C13B C18B C17B -179.23(12) . .
C14B C13B C18B C19B 178.81(12) . .
C12B C13B C18B C19B 1.7(2) . .
C17B C18B C19B C20B -134.13(12) . .
C13B C18B C19B C20B 44.93(18) . .
C18B C19B C20B C21B -83.04(14) . .
C10B C11B C21B C22B -0.96(19) . .
C12B C11B C21B C22B -177.00(13) . .
C10B C11B C21B C20B 179.35(12) . .
C12B C11B C21B C20B 3.3(2) . .
C19B C20B C21B C22B -123.10(13) . .
C19B C20B C21B C11B 56.59(17) . .
C11B C21B C22B C23B 0.3(2) . .
C20B C21B C22B C23B 179.98(13) . .
C21B C22B C23B C9B 0.5(2) . .
C10B C9B C23B C22B -0.5(2) . .
N8B C9B C23B C22B 179.46(12) . .
C14B C15B N24B C25B -59.10(18) . .
C16B C15B N24B C25B 120.99(14) . .
C14B C15B N24B Fe2 121.02(12) . .
C16B C15B N24B Fe2 -58.89(15) . .
N27A Fe2 N24B C25B -106.24(10) . .
N27C Fe2 N24B C25B 23.4(3) . .
N24A Fe2 N24B C25B 172.58(10) . .
N27B Fe2 N24B C25B -11.74(10) . .
N24C Fe2 N24B C25B 74.59(10) . .
N27A Fe2 N24B C15B 73.64(11) . .
N27C Fe2 N24B C15B -156.7(3) . .
N24A Fe2 N24B C15B -7.53(11) . .
N27B Fe2 N24B C15B 168.15(11) . .
N24C Fe2 N24B C15B -105.52(10) . .
C15B N24B C25B C26B -170.53(11) . .
Fe2 N24B C25B C26B 9.37(16) . .
N24B C25B C26B N27B 0.80(18) . .
N24B C25B C26B C31B 174.21(13) . .
C31B C26B N27B C28B -2.7(2) . .
C25B C26B N27B C28B 170.88(12) . .
C31B C26B N27B Fe2 176.06(11) . .
C25B C26B N27B Fe2 -10.39(14) . .
N24B Fe2 N27B C28B -169.49(13) . .
N27A Fe2 N27B C28B -78.52(12) . .
N27C Fe2 N27B C28B 15.90(12) . .
N24A Fe2 N27B C28B -86.8(6) . .
N24C Fe2 N27B C28B 96.96(12) . .
N24B Fe2 N27B C26B 11.94(9) . .
N27A Fe2 N27B C26B 102.91(10) . .
N27C Fe2 N27B C26B -162.67(10) . .
N24A Fe2 N27B C26B 94.6(6) . .
N24C Fe2 N27B C26B -81.61(10) . .
C26B N27B C28B C29B 0.2(2) . .
Fe2 N27B C28B C29B -178.35(11) . .
N27B C28B C29B C30B 1.9(2) . .
C28B C29B C30B C31B -1.5(2) . .
N27B C26B C31B C30B 3.0(2) . .
C25B C26B C31B C30B -169.77(13) . .
C29B C30B C31B C26B -0.8(2) . .
N8B Fe1 N1C C6C 113.1(6) . .
N1B Fe1 N1C C6C 87.80(13) . .
N8C Fe1 N1C C6C -179.63(13) . .
N8A Fe1 N1C C6C -84.89(13) . .
N1A Fe1 N1C C6C -4.64(13) . .
N8B Fe1 N1C C2C -72.7(6) . .
N1B Fe1 N1C C2C -97.99(11) . .
N8C Fe1 N1C C2C -5.42(11) . .
N8A Fe1 N1C C2C 89.32(11) . .
N1A Fe1 N1C C2C 169.57(11) . .
C6C N1C C2C C3C 1.5(2) . .
Fe1 N1C C2C C3C -173.30(14) . .
C6C N1C C2C C7C 179.57(14) . .
Fe1 N1C C2C C7C 4.79(17) . .
N1C C2C C3C C4C -0.5(3) . .
C7C C2C C3C C4C -178.40(18) . .
C2C C3C C4C C5C -1.0(3) . .
C3C C4C C5C C6C 1.4(3) . .
C2C N1C C6C C5C -1.0(2) . .
Fe1 N1C C6C C5C 173.04(13) . .
C4C C5C C6C N1C -0.5(3) . .
N1C C2C C7C N8C -0.4(2) . .
C3C C2C C7C N8C 177.64(17) . .
C2C C7C N8C C9C 177.86(13) . .
C2C C7C N8C Fe1 -4.17(18) . .
N8B Fe1 N8C C7C -178.86(11) . .
N1B Fe1 N8C C7C 99.76(11) . .
N1C Fe1 N8C C7C 5.28(11) . .
N8A Fe1 N8C C7C -81.62(11) . .
N1A Fe1 N8C C7C -42.1(4) . .
N8B Fe1 N8C C9C -1.10(12) . .
N1B Fe1 N8C C9C -82.48(11) . .
N1C Fe1 N8C C9C -176.96(12) . .
N8A Fe1 N8C C9C 96.14(11) . .
N1A Fe1 N8C C9C 135.7(4) . .
C7C N8C C9C C10C 62.68(18) . .
Fe1 N8C C9C C10C -115.02(13) . .
C7C N8C C9C C23C -119.19(15) . .
Fe1 N8C C9C C23C 63.11(16) . .
C23C C9C C10C C11C -1.5(2) . .
N8C C9C C10C C11C 176.65(13) . .
C9C C10C C11C C21C 1.3(2) . .
C9C C10C C11C C12C -172.74(15) . .
C21C C11C C12C O12C -166.3(3) . .
C10C C11C C12C O12C 7.3(4) . .
C21C C11C C12C O12F 165.7(3) . .
C10C C11C C12C O12F -20.7(4) . .
C21C C11C C12C O12E -139.9(4) . .
C10C C11C C12C O12E 33.6(4) . .
C21C C11C C12C C13C 13.2(3) . .
C10C C11C C12C C13C -173.23(17) . .
O12C C12C C13C C18C -161.3(3) . .
O12F C12C C13C C18C -133.4(3) . .
O12E C12C C13C C18C 172.3(4) . .
C11C C12C C13C C18C 19.2(3) . .
O12C C12C C13C C14C 14.3(4) . .
O12F C12C C13C C14C 42.3(4) . .
O12E C12C C13C C14C -12.1(4) . .
C11C C12C C13C C14C -165.15(18) . .
C18C C13C C14C C15C 1.7(2) . .
C12C C13C C14C C15C -174.24(15) . .
C13C C14C C15C C16C -1.5(2) . .
C13C C14C C15C N24C 177.26(13) . .
C14C C15C C16C C17C 0.0(2) . .
N24C C15C C16C C17C -178.75(13) . .
C15C C16C C17C C18C 1.3(2) . .
C16C C17C C18C C13C -1.0(2) . .
C16C C17C C18C C19C -178.66(14) . .
C14C C13C C18C C17C -0.4(2) . .
C12C C13C C18C C17C 174.98(16) . .
C14C C13C C18C C19C 177.07(14) . .
C12C C13C C18C C19C -7.5(2) . .
C17C C18C C19C C20C 126.90(14) . .
C13C C18C C19C C20C -50.60(18) . .
C18C C19C C20C C21C 86.64(14) . .
C10C C11C C21C C22C -0.1(2) . .
C12C C11C C21C C22C 173.24(15) . .
C10C C11C C21C C20C 179.82(13) . .
C12C C11C C21C C20C -6.9(2) . .
C19C C20C C21C C22C 130.62(13) . .
C19C C20C C21C C11C -49.26(18) . .
C11C C21C C22C C23C -1.1(2) . .
C20C C21C C22C C23C 179.03(13) . .
C21C C22C C23C C9C 1.0(2) . .
C10C C9C C23C C22C 0.3(2) . .
N8C C9C C23C C22C -177.83(12) . .
C14C C15C N24C C25C -116.38(15) . .
C16C C15C N24C C25C 62.36(18) . .
C14C C15C N24C Fe2 75.27(16) . .
C16C C15C N24C Fe2 -105.99(13) . .
N24B Fe2 N24C C25C -162.58(10) . .
N27A Fe2 N24C C25C 27.5(6) . .
N27C Fe2 N24C C25C 10.03(10) . .
N24A Fe2 N24C C25C 98.08(10) . .
N27B Fe2 N24C C25C -82.21(10) . .
N24B Fe2 N24C C15C 6.01(11) . .
N27A Fe2 N24C C15C -163.9(5) . .
N27C Fe2 N24C C15C 178.62(11) . .
N24A Fe2 N24C C15C -93.34(11) . .
N27B Fe2 N24C C15C 86.38(11) . .
C15C N24C C25C C26C -179.83(11) . .
Fe2 N24C C25C C26C -9.68(16) . .
N24C C25C C26C N27C 2.60(18) . .
N24C C25C C26C C31C -175.10(14) . .
C31C C26C N27C C28C 0.4(2) . .
C25C C26C N27C C28C -177.38(12) . .
C31C C26C N27C Fe2 -176.35(12) . .
C25C C26C N27C Fe2 5.91(15) . .
N24B Fe2 N27C C28C -132.8(3) . .
N27A Fe2 N27C C28C -3.39(12) . .
N24A Fe2 N27C C28C 77.54(12) . .
N27B Fe2 N27C C28C -98.25(12) . .
N24C Fe2 N27C C28C 175.18(12) . .
N24B Fe2 N27C C26C 43.5(3) . .
N27A Fe2 N27C C26C 172.94(9) . .
N24A Fe2 N27C C26C -106.13(10) . .
N27B Fe2 N27C C26C 78.07(10) . .
N24C Fe2 N27C C26C -8.50(9) . .
C26C N27C C28C C29C -0.3(2) . .
Fe2 N27C C28C C29C 175.85(11) . .
N27C C28C C29C C30C 0.3(2) . .
C28C C29C C30C C31C -0.3(2) . .
N27C C26C C31C C30C -0.4(2) . .
C25C C26C C31C C30C 177.11(14) . .
C29C C30C C31C C26C 0.4(2) . .
